data_7236740
loop_
_publ_author_name
'Huang, Manna'
'Ye, Shuxian'
'Xu, Ke'
'Zhou, Jie'
'Liu, Junliang'
'Zhu, Xinhai'
'Wan, Yiqian'

_publ_section_title
;
 Whole-rainbow-color organic solid fluorophores from subtle modification
 of thiazolo[5,4-b]thieno[3,2-e]pyridines (TTPs)
;
_journal_issue 14
_journal_name_full 'Journal of Materials Chemistry C'
_journal_page_first 3456
_journal_paper_doi 10.1039/C7TC00513J
_journal_volume 5
_journal_year 2017
_chemical_formula_sum 'C24 H19 Cl N2 O S2'
_chemical_formula_weight 450.98
_chemical_name_common BF6
_chemical_name_systematic 2-(8-(2-chlorophenyl)-6-isopropylthiazolo[5,4-b]thieno[3,2-e]pyridin-2-yl)-4-methylphenol
_space_group_crystal_system orthorhombic
_space_group_IT_number 61
_space_group_name_Hall '-P 2ac 2ab'
_space_group_name_H-M_alt 'P b c a'
_atom_sites_solution_hydrogens geom
_audit_creation_method SHELXL-2014/7
_audit_update_record
;
2017-01-16 deposited with the CCDC.
2017-02-26 downloaded from the CCDC.
;
_cell_angle_alpha 90
_cell_angle_beta 90
_cell_angle_gamma 90
_cell_formula_units_Z 8
_cell_length_a 9.29150(10)
_cell_length_b 19.1222(3)
_cell_length_c 24.9136(4)
_cell_measurement_reflns_used 5362
_cell_measurement_temperature 293(2)
_cell_measurement_theta_max 62.3870
_cell_measurement_theta_min 4.5960
_cell_volume 4426.50(11)
_computing_cell_refinement 'Bruker FRAMBO'
_computing_data_collection 'Bruker FRAMBO'
_computing_data_reduction 'Bruker SAINT'
_computing_molecular_graphics 'Bruker SHELXTL'
_computing_publication_material 'Bruker SHELXTL'
_computing_structure_refinement 'SHELXL-2014/7 (Sheldrick, 2014)'
_computing_structure_solution 'Bruker SHELXTL'
_diffrn_ambient_temperature 293(2)
_diffrn_detector_area_resol_mean 16.0855
_diffrn_measured_fraction_theta_full 0.995
_diffrn_measured_fraction_theta_max 0.995
_diffrn_measurement_device_type 'Xcalibur, Sapphire3, Gemini ultra'
_diffrn_measurement_method 'phi and omega scans'
_diffrn_radiation_type CuK\a
_diffrn_radiation_wavelength 1.54178
_diffrn_reflns_av_R_equivalents 0.0228
_diffrn_reflns_av_unetI/netI 0.0230
_diffrn_reflns_Laue_measured_fraction_full 0.995
_diffrn_reflns_Laue_measured_fraction_max 0.995
_diffrn_reflns_limit_h_max 7
_diffrn_reflns_limit_h_min -10
_diffrn_reflns_limit_k_max 21
_diffrn_reflns_limit_k_min -21
_diffrn_reflns_limit_l_max 28
_diffrn_reflns_limit_l_min -27
_diffrn_reflns_number 10737
_diffrn_reflns_point_group_measured_fraction_full 0.995
_diffrn_reflns_point_group_measured_fraction_max 0.995
_diffrn_reflns_theta_full 62.482
_diffrn_reflns_theta_max 62.482
_diffrn_reflns_theta_min 4.625
_exptl_absorpt_coefficient_mu 3.434
_exptl_absorpt_correction_T_max 1.0
_exptl_absorpt_correction_T_min 0.37189
_exptl_absorpt_correction_type multi-scan
_exptl_absorpt_process_details
; 
CrysAlisPro, Agilent Technologies, 
Version 1.171.36.28 (release 01-02-2013 CrysAlis171 .NET) 
(compiled Feb  1 2013,16:14:44) 
Empirical absorption correction using spherical harmonics, 
 implemented in SCALE3 ABSPACK scaling algorithm. 
;
_exptl_crystal_colour colourless
_exptl_crystal_density_diffrn 1.353
_exptl_crystal_description block
_exptl_crystal_F_000 1872
_exptl_crystal_recrystallization_method 'Re-crystallisation from solvent: chloroform and hexane'
_exptl_crystal_size_max 0.6
_exptl_crystal_size_mid 0.4
_exptl_crystal_size_min 0.1
_refine_diff_density_max 0.319
_refine_diff_density_min -0.271
_refine_diff_density_rms 0.038
_refine_ls_extinction_method none
_refine_ls_goodness_of_fit_ref 1.043
_refine_ls_hydrogen_treatment constr
_refine_ls_matrix_type full
_refine_ls_number_parameters 275
_refine_ls_number_reflns 3511
_refine_ls_number_restraints 0
_refine_ls_restrained_S_all 1.043
_refine_ls_R_factor_all 0.0393
_refine_ls_R_factor_gt 0.0366
_refine_ls_shift/su_max 0.001
_refine_ls_shift/su_mean 0.000
_refine_ls_structure_factor_coef Fsqd
_refine_ls_weighting_details 'w=1/[\s^2^(Fo^2^)+(0.0597P)^2^+1.0068P] where P=(Fo^2^+2Fc^2^)/3'
_refine_ls_weighting_scheme calc
_refine_ls_wR_factor_gt 0.1009
_refine_ls_wR_factor_ref 0.1037
_reflns_Friedel_coverage 0.000
_reflns_number_gt 3239
_reflns_number_total 3511
_reflns_threshold_expression 'I > 2\s(I)'
_cod_data_source_file c7tc00513j2.cif
_cod_data_source_block exp_21344_F67
_cod_database_code 7236740
_shelx_shelxl_version_number 2014/7
_shelx_space_group_comment
; 
The symmetry employed for this shelxl refinement is uniquely defined 
by the following loop, which should always be used as a source of 
symmetry information in preference to the above space-group names. 
They are only intended as comments. 
;

loop_
_space_group_symop_operation_xyz
'x, y, z'
'-x+1/2, -y, z+1/2'
'-x, y+1/2, -z+1/2'
'x+1/2, -y+1/2, -z'
'-x, -y, -z'
'x-1/2, y, -z-1/2'
'x, -y-1/2, z-1/2'
'-x-1/2, y-1/2, z'

loop_
_atom_site_label
_atom_site_type_symbol
_atom_site_fract_x
_atom_site_fract_y
_atom_site_fract_z
_atom_site_U_iso_or_equiv
_atom_site_adp_type
_atom_site_occupancy
_atom_site_site_symmetry_order
_atom_site_calc_flag
_atom_site_refinement_flags_posn
_atom_site_refinement_flags_adp
S1 S 0.30793(5) 0.01735(2) 0.47834(2) 0.05055(17) Uani 1 1 d . .
S2 S -0.04262(5) 0.07900(3) 0.64503(2) 0.05313(17) Uani 1 1 d . .
Cl1 Cl -0.04926(7) 0.29212(3) 0.50302(3) 0.0738(2) Uani 1 1 d . .
N1 N 0.13174(17) 0.04528(8) 0.56243(6) 0.0468(4) Uani 1 1 d . .
C2 C -0.04054(19) 0.13168(9) 0.49235(8) 0.0430(4) Uani 1 1 d . .
N3 N 0.13761(17) 0.09755(8) 0.42315(6) 0.0466(4) Uani 1 1 d . .
C4 C -0.1855(2) 0.13559(11) 0.63013(8) 0.0500(5) Uani 1 1 d . .
O5 O 0.16975(19) 0.12874(10) 0.32216(7) 0.0729(5) Uani 1 1 d . .
H5 H 0.1307 0.1280 0.3517 0.109 Uiso 1 1 calc R U
C6 C 0.4600(2) 0.01171(12) 0.36662(9) 0.0562(5) Uani 1 1 d . .
H6 H 0.4907 -0.0120 0.3972 0.067 Uiso 1 1 calc R U
C7 C 0.1607(2) 0.05464(9) 0.51082(8) 0.0437(4) Uani 1 1 d . .
C8 C 0.0161(2) 0.08080(9) 0.57885(8) 0.0440(4) Uani 1 1 d . .
C9 C 0.0821(2) 0.09623(9) 0.47449(7) 0.0429(4) Uani 1 1 d . .
C10 C 0.3356(2) 0.05303(10) 0.36961(8) 0.0494(5) Uani 1 1 d . .
C11 C -0.1469(2) 0.24413(10) 0.45620(8) 0.0500(5) Uani 1 1 d . .
C12 C 0.2547(2) 0.05960(9) 0.41925(8) 0.0460(4) Uani 1 1 d . .
C13 C -0.2347(2) 0.27964(11) 0.42080(9) 0.0602(6) Uani 1 1 d . .
H13 H -0.2422 0.3281 0.4226 0.072 Uiso 1 1 calc R U
C14 C -0.1872(2) 0.15386(10) 0.57799(8) 0.0483(4) Uani 1 1 d . .
H14 H -0.2568 0.1832 0.5634 0.058 Uiso 1 1 calc R U
C15 C -0.2103(2) 0.13606(12) 0.41482(9) 0.0583(5) Uani 1 1 d . .
H15 H -0.2015 0.0877 0.4121 0.070 Uiso 1 1 calc R U
C16 C -0.0727(2) 0.12431(9) 0.54684(8) 0.0435(4) Uani 1 1 d . .
C17 C 0.5385(2) 0.00498(13) 0.31996(10) 0.0599(6) Uani 1 1 d . .
C18 C -0.1329(2) 0.17185(10) 0.45447(7) 0.0452(4) Uani 1 1 d . .
C19 C 0.2902(2) 0.08868(11) 0.32352(9) 0.0569(5) Uani 1 1 d . .
C20 C -0.3111(3) 0.24302(13) 0.38285(10) 0.0672(6) Uani 1 1 d . .
H20 H -0.3710 0.2667 0.3591 0.081 Uiso 1 1 calc R U
C21 C -0.2992(3) 0.17135(13) 0.37979(10) 0.0681(6) Uani 1 1 d . .
H21 H -0.3513 0.1468 0.3541 0.082 Uiso 1 1 calc R U
C22 C 0.4922(3) 0.04161(14) 0.27522(10) 0.0677(6) Uani 1 1 d . .
H22 H 0.5440 0.0381 0.2434 0.081 Uiso 1 1 calc R U
C23 C 0.3707(3) 0.08327(13) 0.27687(10) 0.0692(6) Uani 1 1 d . .
H23 H 0.3428 0.1079 0.2464 0.083 Uiso 1 1 calc R U
C24 C -0.2824(3) 0.15802(13) 0.67521(9) 0.0638(6) Uani 1 1 d . .
H24 H -0.3144 0.1158 0.6941 0.077 Uiso 1 1 calc R U
C25 C 0.6721(3) -0.03985(17) 0.31740(12) 0.0841(8) Uani 1 1 d . .
H25A H 0.7554 -0.0104 0.3143 0.126 Uiso 1 1 calc R U
H25B H 0.6667 -0.0702 0.2868 0.126 Uiso 1 1 calc R U
H25C H 0.6793 -0.0674 0.3495 0.126 Uiso 1 1 calc R U
C26 C -0.2011(4) 0.20341(17) 0.71520(11) 0.0933(9) Uani 1 1 d . .
H26A H -0.1183 0.1785 0.7280 0.140 Uiso 1 1 calc R U
H26B H -0.2630 0.2145 0.7449 0.140 Uiso 1 1 calc R U
H26C H -0.1709 0.2458 0.6979 0.140 Uiso 1 1 calc R U
C27 C -0.4149(3) 0.19499(16) 0.65391(11) 0.0789(7) Uani 1 1 d . .
H27A H -0.3863 0.2358 0.6342 0.118 Uiso 1 1 calc R U
H27B H -0.4753 0.2086 0.6834 0.118 Uiso 1 1 calc R U
H27C H -0.4671 0.1640 0.6307 0.118 Uiso 1 1 calc R U

loop_
_atom_site_aniso_label
_atom_site_aniso_U_11
_atom_site_aniso_U_22
_atom_site_aniso_U_33
_atom_site_aniso_U_23
_atom_site_aniso_U_13
_atom_site_aniso_U_12
S1 0.0479(3) 0.0480(3) 0.0558(3) -0.0010(2) 0.0031(2) 0.0090(2)
S2 0.0571(3) 0.0576(3) 0.0447(3) 0.0080(2) 0.0026(2) 0.0061(2)
Cl1 0.0876(4) 0.0508(3) 0.0830(4) -0.0084(3) -0.0166(3) 0.0003(3)
N1 0.0495(9) 0.0417(8) 0.0493(9) 0.0023(7) 0.0002(7) 0.0039(7)
C2 0.0455(10) 0.0378(9) 0.0457(10) -0.0001(8) -0.0002(8) 0.0016(8)
N3 0.0492(9) 0.0443(8) 0.0464(9) -0.0027(7) 0.0019(7) 0.0029(7)
C4 0.0499(11) 0.0512(11) 0.0489(11) 0.0013(9) 0.0020(8) 0.0015(9)
O5 0.0775(11) 0.0855(11) 0.0556(9) 0.0050(8) 0.0050(8) 0.0228(9)
C6 0.0518(11) 0.0595(12) 0.0572(12) -0.0070(10) 0.0043(9) 0.0000(9)
C7 0.0445(9) 0.0366(9) 0.0498(11) -0.0017(8) 0.0003(8) 0.0005(8)
C8 0.0469(10) 0.0389(9) 0.0460(10) 0.0015(8) -0.0009(8) -0.0016(8)
C9 0.0465(10) 0.0370(9) 0.0452(10) -0.0013(7) 0.0001(8) 0.0006(8)
C10 0.0501(10) 0.0480(10) 0.0501(11) -0.0077(9) 0.0036(9) -0.0045(9)
C11 0.0495(10) 0.0473(10) 0.0532(11) 0.0012(9) 0.0055(9) 0.0059(9)
C12 0.0462(10) 0.0420(9) 0.0498(11) -0.0051(8) 0.0013(8) -0.0014(8)
C13 0.0605(12) 0.0507(11) 0.0693(14) 0.0081(10) 0.0039(11) 0.0150(10)
C14 0.0476(10) 0.0483(10) 0.0488(11) 0.0004(9) 0.0025(8) 0.0074(8)
C15 0.0679(13) 0.0556(12) 0.0515(12) 0.0018(10) -0.0089(10) 0.0047(10)
C16 0.0459(10) 0.0396(9) 0.0449(10) 0.0010(8) -0.0006(8) 0.0007(8)
C17 0.0525(11) 0.0677(13) 0.0596(13) -0.0145(11) 0.0096(10) -0.0054(10)
C18 0.0469(10) 0.0468(10) 0.0418(10) 0.0021(8) 0.0050(8) 0.0068(8)
C19 0.0593(12) 0.0566(12) 0.0547(12) -0.0077(10) 0.0036(10) -0.0008(10)
C20 0.0650(13) 0.0729(15) 0.0636(14) 0.0141(12) -0.0064(11) 0.0153(12)
C21 0.0744(15) 0.0722(15) 0.0577(14) 0.0000(11) -0.0166(11) 0.0034(12)
C22 0.0601(13) 0.0863(16) 0.0567(13) -0.0154(12) 0.0131(11) -0.0071(12)
C23 0.0749(15) 0.0818(16) 0.0510(13) -0.0008(11) 0.0029(11) 0.0025(13)
C24 0.0677(13) 0.0750(14) 0.0486(12) 0.0003(11) 0.0107(10) 0.0091(11)
C25 0.0669(15) 0.109(2) 0.0767(17) -0.0141(16) 0.0173(13) 0.0188(15)
C26 0.107(2) 0.114(2) 0.0590(16) -0.0244(15) -0.0066(15) 0.0267(18)
C27 0.0667(14) 0.1002(19) 0.0699(16) -0.0043(14) 0.0138(12) 0.0190(14)

loop_
_atom_type_symbol
_atom_type_description
_atom_type_scat_dispersion_real
_atom_type_scat_dispersion_imag
_atom_type_scat_source
C C 0.0181 0.0091 'International Tables Vol C Tables 4.2.6.8 and 6.1.1.4'
H H 0.0000 0.0000 'International Tables Vol C Tables 4.2.6.8 and 6.1.1.4'
N N 0.0311 0.0180 'International Tables Vol C Tables 4.2.6.8 and 6.1.1.4'
O O 0.0492 0.0322 'International Tables Vol C Tables 4.2.6.8 and 6.1.1.4'
S S 0.3331 0.5567 'International Tables Vol C Tables 4.2.6.8 and 6.1.1.4'
Cl Cl 0.3639 0.7018 'International Tables Vol C Tables 4.2.6.8 and 6.1.1.4'

loop_
_geom_angle_atom_site_label_1
_geom_angle_atom_site_label_2
_geom_angle_atom_site_label_3
_geom_angle
C7 S1 C12 88.84(9)
C8 S2 C4 91.42(9)
C7 N1 C8 113.04(16)
C16 C2 C9 115.74(17)
C16 C2 C18 123.00(16)
C9 C2 C18 121.21(17)
C12 N3 C9 111.64(16)
C14 C4 C24 129.85(19)
C14 C4 S2 111.95(15)
C24 C4 S2 118.17(15)
C17 C6 C10 122.2(2)
N1 C7 C9 126.47(17)
N1 C7 S1 123.67(14)
C9 C7 S1 109.84(14)
N1 C8 C16 126.50(18)
N1 C8 S2 122.24(14)
C16 C8 S2 111.26(14)
N3 C9 C2 126.21(17)
N3 C9 C7 114.36(16)
C2 C9 C7 119.43(17)
C19 C10 C6 118.61(19)
C19 C10 C12 120.01(18)
C6 C10 C12 121.38(19)
C13 C11 C18 121.7(2)
C13 C11 Cl1 118.51(16)
C18 C11 Cl1 119.81(15)
N3 C12 C10 122.71(18)
N3 C12 S1 115.31(15)
C10 C12 S1 121.98(14)
C20 C13 C11 119.6(2)
C4 C14 C16 114.31(18)
C21 C15 C18 121.0(2)
C2 C16 C8 118.78(17)
C2 C16 C14 130.17(17)
C8 C16 C14 111.05(17)
C6 C17 C22 117.9(2)
C6 C17 C25 121.6(2)
C22 C17 C25 120.6(2)
C11 C18 C15 117.42(18)
C11 C18 C2 123.19(18)
C15 C18 C2 119.39(17)
O5 C19 C23 117.8(2)
O5 C19 C10 122.93(19)
C23 C19 C10 119.3(2)
C13 C20 C21 120.3(2)
C20 C21 C15 120.0(2)
C23 C22 C17 121.4(2)
C22 C23 C19 120.6(2)
C4 C24 C27 111.00(19)
C4 C24 C26 110.8(2)
C27 C24 C26 111.5(2)

loop_
_geom_bond_atom_site_label_1
_geom_bond_atom_site_label_2
_geom_bond_distance
S1 C7 1.7425(19)
S1 C12 1.751(2)
S2 C8 1.737(2)
S2 C4 1.753(2)
Cl1 C11 1.739(2)
N1 C7 1.326(3)
N1 C8 1.335(2)
C2 C16 1.397(3)
C2 C9 1.399(3)
C2 C18 1.489(3)
N3 C12 1.311(2)
N3 C9 1.379(2)
C4 C14 1.345(3)
C4 C24 1.502(3)
O5 C19 1.357(3)
C6 C17 1.378(3)
C6 C10 1.402(3)
C7 C9 1.409(3)
C8 C16 1.417(3)
C10 C19 1.400(3)
C10 C12 1.453(3)
C11 C13 1.380(3)
C11 C18 1.389(3)
C13 C20 1.374(4)
C14 C16 1.433(3)
C15 C21 1.379(3)
C15 C18 1.400(3)
C17 C22 1.385(4)
C17 C25 1.510(3)
C19 C23 1.386(3)
C20 C21 1.377(4)
C22 C23 1.382(4)
C24 C27 1.516(4)
C24 C26 1.522(4)
